data_2218502
loop_
_publ_author_name
'Kang, Tie-Niu'
'Zhang, Li'
'Ling, Yun'
'Yang, Xin-Ling'

_publ_section_title 3-[(<i>E</i>)-3,7-Dimethylocta-2,6-dienyl]-5-methyl-<i>N</i>-nitro-1,3,5-oxadiazinan-4-imine
_journal_coeditor_code RK2083
_journal_issue 6
_journal_name_full 'Acta Crystallographica Section E'
_journal_page_first o1154
_journal_paper_doi 10.1107/S160053680801492X
_journal_volume 64
_journal_year 2008
_chemical_formula_iupac 'C14 H24 N4 O3'
_chemical_formula_moiety 'C14 H24 N4 O3'
_chemical_formula_sum 'C14 H24 N4 O3'
_chemical_formula_weight 296.37
_chemical_name_systematic
;
3-[(<i>E</i>)-3,7-Dimethylocta-2,6-dienyl]-5-methyl-<i>N</i>-nitro-
1,3,5-oxadiazinan-4-imine
;
_space_group_IT_number 14
_symmetry_cell_setting monoclinic
_symmetry_space_group_name_Hall '-P 2ybc'
_symmetry_space_group_name_H-M 'P 1 21/c 1'
_atom_sites_solution_hydrogens geom
_atom_sites_solution_primary direct
_atom_sites_solution_secondary difmap
_audit_creation_method SHELXL97
_cell_angle_alpha 90.00
_cell_angle_beta 99.55(3)
_cell_angle_gamma 90.00
_cell_formula_units_Z 4
_cell_length_a 7.9318(16)
_cell_length_b 6.6423(13)
_cell_length_c 31.191(7)
_cell_measurement_reflns_used 7693
_cell_measurement_temperature 293(2)
_cell_measurement_theta_max 25.03
_cell_measurement_theta_min 2.60
_cell_volume 1620.5(6)
_computing_cell_refinement '<i>RAPID-AUTO</i> (Rigaku, 2000)'
_computing_data_collection '<i>RAPID-AUTO</i> (Rigaku, 2000)'
_computing_data_reduction '<i>CrystalStructure</i> (Rigaku/MSC, 2000)'
_computing_molecular_graphics '<i>SHELXTL</i>  (Sheldrick, 2008)'
_computing_publication_material '<i>SHELXL97</i> (Sheldrick, 2008)'
_computing_structure_refinement '<i>SHELXL97</i> (Sheldrick, 2008)'
_computing_structure_solution '<i>SHELXS97</i> (Sheldrick, 2008)'
_diffrn_ambient_temperature 293(2)
_diffrn_detector_area_resol_mean 10.00
_diffrn_measured_fraction_theta_full 0.985
_diffrn_measured_fraction_theta_max 0.985
_diffrn_measurement_device_type 'Rigaku R-AXIS RAPID IP'
_diffrn_measurement_method \w
_diffrn_radiation_monochromator Graphite
_diffrn_radiation_source 'Fine-focus sealed tube'
_diffrn_radiation_type MoK\a
_diffrn_radiation_wavelength 0.71073
_diffrn_reflns_av_R_equivalents 0.0508
_diffrn_reflns_av_sigmaI/netI 0.0844
_diffrn_reflns_limit_h_max 9
_diffrn_reflns_limit_h_min 0
_diffrn_reflns_limit_k_max 0
_diffrn_reflns_limit_k_min -7
_diffrn_reflns_limit_l_max 35
_diffrn_reflns_limit_l_min -37
_diffrn_reflns_number 2825
_diffrn_reflns_theta_full 25.03
_diffrn_reflns_theta_max 25.03
_diffrn_reflns_theta_min 1.32
_exptl_absorpt_coefficient_mu 0.087
_exptl_absorpt_correction_T_max 0.993
_exptl_absorpt_correction_T_min 0.943
_exptl_absorpt_correction_type multi-scan
_exptl_absorpt_process_details '(ABSCOR; Higashi, 1995)'
_exptl_crystal_colour Colourless
_exptl_crystal_density_diffrn 1.215
_exptl_crystal_density_method 'Not measured'
_exptl_crystal_description Block
_exptl_crystal_F_000 640
_exptl_crystal_size_max 0.60
_exptl_crystal_size_mid 0.30
_exptl_crystal_size_min 0.08
_refine_diff_density_max 0.283
_refine_diff_density_min -0.298
_refine_ls_extinction_method None
_refine_ls_goodness_of_fit_ref 0.839
_refine_ls_hydrogen_treatment constr
_refine_ls_matrix_type full
_refine_ls_number_parameters 194
_refine_ls_number_reflns 2825
_refine_ls_number_restraints 0
_refine_ls_restrained_S_all 0.839
_refine_ls_R_factor_all 0.1146
_refine_ls_R_factor_gt 0.0474
_refine_ls_shift/su_max 0.014
_refine_ls_shift/su_mean 0.000
_refine_ls_structure_factor_coef Fsqd
_refine_ls_weighting_details 'calc w=1/[\s^2^(Fo^2^)+(0.0843P)^2^] where P=(Fo^2^+2Fc^2^)/3'
_refine_ls_weighting_scheme calc
_refine_ls_wR_factor_gt 0.1155
_refine_ls_wR_factor_ref 0.1525
_reflns_number_gt 1306
_reflns_number_total 2825
_reflns_threshold_expression I>2\s(I)
_cod_data_source_file rk2083.cif
_cod_data_source_block I
_cod_original_sg_symbol_H-M 'P 21/c'
_cod_database_code 2218502
_cod_database_fobs_code 2218502

loop_
_symmetry_equiv_pos_as_xyz
'x, y, z'
'-x, y+1/2, -z+1/2'
'-x, -y, -z'
'x, -y-1/2, z-1/2'

loop_
_atom_site_type_symbol
_atom_site_label
_atom_site_fract_x
_atom_site_fract_y
_atom_site_fract_z
_atom_site_U_iso_or_equiv
_atom_site_adp_type
_atom_site_calc_flag
_atom_site_refinement_flags
_atom_site_occupancy
O O1 -0.0768(3) 0.9179(3) 0.82543(8) 0.0604(7) Uani d . 1
O O2 -0.2995(3) 1.0170(4) 0.85187(8) 0.0670(7) Uani d . 1
O O3 -0.1951(2) 0.2689(3) 0.74730(7) 0.0512(6) Uani d . 1
N N1 -0.2308(3) 0.9002(4) 0.82899(8) 0.0459(7) Uani d . 1
N N2 -0.3292(3) 0.7617(4) 0.80698(8) 0.0453(7) Uani d . 1
N N3 -0.1290(3) 0.4939(4) 0.80512(8) 0.0414(6) Uani d . 1
N N4 -0.3001(3) 0.6021(4) 0.74324(8) 0.0392(6) Uani d . 1
C C1 -0.2455(3) 0.6227(4) 0.78538(9) 0.0362(7) Uani d . 1
C C2 -0.0594(4) 0.3511(5) 0.77744(10) 0.0472(8) Uani d . 1
H H2a 0.0212 0.4183 0.7621 0.057 Uiso calc R 1
H H2b 0.0004 0.2445 0.7950 0.057 Uiso calc R 1
C C3 -0.2672(4) 0.4183(5) 0.71928(10) 0.0501(9) Uani d . 1
H H3a -0.3739 0.3699 0.7027 0.060 Uiso calc R 1
H H3b -0.1907 0.4502 0.6990 0.060 Uiso calc R 1
C C4 -0.4042(4) 0.7564(5) 0.71773(10) 0.0560(9) Uani d . 1
H H4a -0.3882 0.7482 0.6879 0.084 Uiso calc R 1
H H4b -0.3700 0.8871 0.7291 0.084 Uiso calc R 1
H H4c -0.5225 0.7348 0.7195 0.084 Uiso calc R 1
C C5 -0.0734(3) 0.4762(5) 0.85230(9) 0.0439(8) Uani d . 1
H H5a -0.1016 0.3433 0.8619 0.053 Uiso calc R 1
H H5b -0.1332 0.5747 0.8672 0.053 Uiso calc R 1
C C6 0.1153(4) 0.5098(5) 0.86376(10) 0.0474(8) Uani d . 1
H H6 0.1567 0.6275 0.8532 0.057 Uiso calc R 1
C C7 0.2293(4) 0.3932(5) 0.88694(10) 0.0499(8) Uani d . 1
C C8 0.4169(4) 0.4518(6) 0.89472(10) 0.0608(10) Uani d . 1
H H8a 0.4835 0.3403 0.8864 0.073 Uiso calc R 1
H H8b 0.4328 0.5654 0.8763 0.073 Uiso calc R 1
C C9 0.4840(4) 0.5072(7) 0.94162(11) 0.0740(11) Uani d . 1
H H9a 0.4240 0.6254 0.9494 0.089 Uiso calc R 1
H H9b 0.4615 0.3976 0.9604 0.089 Uiso calc R 1
C C10 0.6736(4) 0.5496(6) 0.94863(11) 0.0624(10) Uani d . 1
H H10 0.7444 0.4383 0.9483 0.075 Uiso calc R 1
C C11 0.7505(4) 0.7241(6) 0.95516(10) 0.0597(9) Uani d . 1
C C12 0.9427(5) 0.7390(6) 0.96099(13) 0.0838(13) Uani d . 1
H H12a 0.9742 0.8405 0.9419 0.126 Uiso calc R 1
H H12b 0.9892 0.6117 0.9542 0.126 Uiso calc R 1
H H12c 0.9870 0.7744 0.9906 0.126 Uiso calc R 1
C C13 0.6634(6) 0.9221(6) 0.95783(15) 0.0974(14) Uani d . 1
H H13a 0.7091 0.9870 0.9848 0.146 Uiso calc R 1
H H13b 0.5430 0.9007 0.9565 0.146 Uiso calc R 1
H H13c 0.6824 1.0058 0.9340 0.146 Uiso calc R 1
C C14 0.1868(5) 0.2002(6) 0.90720(13) 0.0861(14) Uani d . 1
H H14a 0.2656 0.0975 0.9016 0.129 Uiso calc R 1
H H14b 0.0725 0.1605 0.8950 0.129 Uiso calc R 1
H H14c 0.1950 0.2183 0.9380 0.129 Uiso calc R 1

loop_
_atom_site_aniso_label
_atom_site_aniso_U_11
_atom_site_aniso_U_22
_atom_site_aniso_U_33
_atom_site_aniso_U_12
_atom_site_aniso_U_13
_atom_site_aniso_U_23
O1 0.0374(12) 0.0485(14) 0.0951(18) -0.0067(11) 0.0103(12) -0.0033(13)
O2 0.0714(16) 0.0645(16) 0.0645(15) 0.0175(13) 0.0094(12) -0.0191(13)
O3 0.0433(12) 0.0422(12) 0.0677(14) -0.0059(11) 0.0082(11) -0.0098(12)
N1 0.0461(17) 0.0434(16) 0.0465(16) 0.0077(14) 0.0025(13) 0.0017(14)
N2 0.0296(13) 0.0510(16) 0.0534(16) 0.0058(13) 0.0011(12) -0.0096(14)
N3 0.0336(13) 0.0400(14) 0.0478(15) 0.0059(12) -0.0012(11) -0.0038(13)
N4 0.0296(12) 0.0432(15) 0.0435(15) -0.0001(11) 0.0027(11) -0.0017(13)
C1 0.0183(14) 0.0412(18) 0.0479(19) -0.0034(13) 0.0021(13) 0.0002(15)
C2 0.0379(18) 0.0395(18) 0.062(2) 0.0052(15) 0.0016(15) -0.0042(17)
C3 0.0330(17) 0.061(2) 0.056(2) -0.0053(16) 0.0070(15) -0.0113(19)
C4 0.0399(17) 0.074(2) 0.0498(19) 0.0089(18) -0.0048(15) 0.0077(18)
C5 0.0368(16) 0.0465(19) 0.0465(18) -0.0003(15) 0.0014(14) 0.0047(16)
C6 0.0393(17) 0.0513(19) 0.0485(18) -0.0036(16) -0.0022(14) 0.0069(17)
C7 0.0458(18) 0.056(2) 0.0440(18) 0.0006(17) -0.0053(14) -0.0021(17)
C8 0.0424(18) 0.082(3) 0.053(2) 0.0028(18) -0.0071(16) 0.0019(19)
C9 0.053(2) 0.108(3) 0.056(2) -0.015(2) -0.0043(17) -0.010(2)
C10 0.046(2) 0.072(3) 0.065(2) -0.0023(19) -0.0049(17) -0.008(2)
C11 0.057(2) 0.066(3) 0.053(2) 0.000(2) -0.0002(17) -0.0038(19)
C12 0.059(2) 0.097(3) 0.091(3) -0.022(2) 0.002(2) -0.011(3)
C13 0.100(3) 0.084(3) 0.105(4) 0.010(3) 0.008(3) -0.007(3)
C14 0.078(3) 0.067(3) 0.097(3) -0.005(2) -0.032(2) 0.027(2)

loop_
_atom_type_symbol
_atom_type_description
_atom_type_scat_dispersion_real
_atom_type_scat_dispersion_imag
_atom_type_scat_source
C C 0.0033 0.0016 'International Tables Vol C Tables 4.2.6.8 and 6.1.1.4'
H H 0.0000 0.0000 'International Tables Vol C Tables 4.2.6.8 and 6.1.1.4'
N N 0.0061 0.0033 'International Tables Vol C Tables 4.2.6.8 and 6.1.1.4'
O O 0.0106 0.0060 'International Tables Vol C Tables 4.2.6.8 and 6.1.1.4'

loop_
_geom_angle_atom_site_label_1
_geom_angle_atom_site_label_2
_geom_angle_atom_site_label_3
_geom_angle
C3 O3 C2 109.4(2)
O2 N1 O1 121.4(3)
O2 N1 N2 117.2(3)
O1 N1 N2 121.3(3)
N1 N2 C1 115.5(2)
C1 N3 C2 116.6(2)
C1 N3 C5 125.7(2)
C2 N3 C5 117.6(2)
C1 N4 C4 122.0(2)
C1 N4 C3 122.2(2)
C4 N4 C3 115.7(2)
N4 C1 N3 118.7(3)
N4 C1 N2 116.8(2)
N3 C1 N2 123.9(3)
O3 C2 N3 108.9(2)
O3 C2 H2a 109.9
N3 C2 H2a 109.9
O3 C2 H2b 109.9
N3 C2 H2b 109.9
H2a C2 H2b 108.3
O3 C3 N4 111.3(2)
O3 C3 H3a 109.4
N4 C3 H3a 109.4
O3 C3 H3b 109.4
N4 C3 H3b 109.4
H3a C3 H3b 108.0
N4 C4 H4a 109.5
N4 C4 H4b 109.5
H4a C4 H4b 109.5
N4 C4 H4c 109.5
H4a C4 H4c 109.5
H4b C4 H4c 109.5
N3 C5 C6 110.5(2)
N3 C5 H5a 109.6
C6 C5 H5a 109.6
N3 C5 H5b 109.6
C6 C5 H5b 109.6
H5a C5 H5b 108.1
C7 C6 C5 127.9(3)
C7 C6 H6 116.1
C5 C6 H6 116.1
C6 C7 C14 123.8(3)
C6 C7 C8 120.3(3)
C14 C7 C8 115.9(3)
C9 C8 C7 113.2(3)
C9 C8 H8a 108.9
C7 C8 H8a 108.9
C9 C8 H8b 108.9
C7 C8 H8b 108.9
H8a C8 H8b 107.8
C10 C9 C8 111.5(3)
C10 C9 H9a 109.3
C8 C9 H9a 109.3
C10 C9 H9b 109.3
C8 C9 H9b 109.3
H9a C9 H9b 108.0
C11 C10 C9 127.9(4)
C11 C10 H10 116.0
C9 C10 H10 116.0
C10 C11 C13 125.4(3)
C10 C11 C12 120.8(3)
C13 C11 C12 113.7(3)
C11 C12 H12a 109.5
C11 C12 H12b 109.5
H12a C12 H12b 109.5
C11 C12 H12c 109.5
H12a C12 H12c 109.5
H12b C12 H12c 109.5
C11 C13 H13a 109.5
C11 C13 H13b 109.5
H13a C13 H13b 109.5
C11 C13 H13c 109.5
H13a C13 H13c 109.5
H13b C13 H13c 109.5
C7 C14 H14a 109.5
C7 C14 H14b 109.5
H14a C14 H14b 109.5
C7 C14 H14c 109.5
H14a C14 H14c 109.5
H14b C14 H14c 109.5

loop_
_geom_bond_atom_site_label_1
_geom_bond_atom_site_label_2
_geom_bond_distance
O1 N1 1.251(3)
O2 N1 1.240(3)
O3 C3 1.382(3)
O3 C2 1.416(3)
N1 N2 1.323(3)
N2 C1 1.376(3)
N3 C1 1.333(3)
N3 C2 1.452(4)
N3 C5 1.469(4)
N4 C1 1.321(3)
N4 C4 1.465(4)
N4 C3 1.477(4)
C2 H2a 0.9700
C2 H2b 0.9700
C3 H3a 0.9700
C3 H3b 0.9700
C4 H4a 0.9600
C4 H4b 0.9600
C4 H4c 0.9600
C5 C6 1.496(4)
C5 H5a 0.9700
C5 H5b 0.9700
C6 C7 1.313(4)
C6 H6 0.9300
C7 C14 1.493(5)
C7 C8 1.518(4)
C8 C9 1.517(4)
C8 H8a 0.9700
C8 H8b 0.9700
C9 C10 1.510(4)
C9 H9a 0.9700
C9 H9b 0.9700
C10 C11 1.310(5)
C10 H10 0.9300
C11 C13 1.494(5)
C11 C12 1.508(5)
C12 H12a 0.9600
C12 H12b 0.9600
C12 H12c 0.9600
C13 H13a 0.9600
C13 H13b 0.9600
C13 H13c 0.9600
C14 H14a 0.9600
C14 H14b 0.9600
C14 H14c 0.9600

loop_
_geom_hbond_atom_site_label_D
_geom_hbond_atom_site_label_H
_geom_hbond_atom_site_label_A
_geom_hbond_site_symmetry_A
_geom_hbond_distance_DH
_geom_hbond_distance_HA
_geom_hbond_distance_DA
_geom_hbond_angle_DHA
C2 H2B O1 1_545 0.97 2.48 3.257(4) 136
C3 H3A N2 2_446 0.97 2.43 3.336(4) 155
C3 H3B O1 2_546 0.97 2.38 3.264(4) 151
C5 H5B N1 . 0.97 2.53 3.117(4) 119
C5 H5B N2 . 0.97 2.55 2.960(4) 105
C13 H13C O2 1_655 0.96 2.59 3.425(5) 145
